data_4001006
loop_
_publ_author_name
'Bonnet, Sylvestre'
'Moln\'ar, G\'abor'
'Sanchez Costa, Jos\'e'
'Siegler, Maxime A.'
'Spek, Anthony L.'
'Bousseksou, Azedine'
'Fu, Wen-Tian'
'Gamez, Patrick'
'Reedijk, Jan'

_publ_section_title
;
 Influence of Sample Preparation, Temperature, Light, and Pressure on the
 Two-Step Spin Crossover Mononuclear Compound [Fe(bapbpy)(NCS)2]
;
_journal_issue 6
_journal_name_full 'Chemistry of Materials'
_journal_page_first 1123
_journal_paper_doi 10.1021/cm803414q
_journal_volume 21
_journal_year 2009
_chemical_formula_moiety 'C22 H16 Fe N8 S2, 2(C3 H7 N O)'
_chemical_formula_sum 'C28 H30 Fe N10 O2 S2'
_chemical_formula_weight 658.59
_chemical_name_systematic
; 
 ? 
;
_space_group_IT_number 2
_symmetry_cell_setting triclinic
_symmetry_space_group_name_Hall '-P 1'
_symmetry_space_group_name_H-M 'P -1'
_atom_sites_solution_hydrogens difmap
_atom_sites_solution_primary heavy
_atom_sites_solution_secondary difmap
_audit_creation_method SHELXL-97
_cell_angle_alpha 91.086(2)
_cell_angle_beta 103.967(2)
_cell_angle_gamma 95.266(2)
_cell_formula_units_Z 2
_cell_length_a 8.8298(8)
_cell_length_b 12.2817(4)
_cell_length_c 14.3159(5)
_cell_measurement_reflns_used 13639
_cell_measurement_temperature 150(2)
_cell_measurement_theta_max 27.48
_cell_measurement_theta_min 1.67
_cell_volume 1498.87(15)
_computing_cell_refinement 'PEAKREF (Schreurs, 2005)'
_computing_data_collection 'COLLECT (Nonius, 1999)'
_computing_data_reduction 'EVALCCD (Duisenberg et al., 2003)'
_computing_molecular_graphics 'PLATON (Spek, 2003)'
_computing_publication_material 'PLATON (Spek, 2003)'
_computing_structure_refinement 'SHELXL-97 (Sheldrick, 1997)'
_computing_structure_solution 'DIRDIF08 (Beurskens et al., 2008)'
_diffrn_ambient_temperature 150(2)
_diffrn_measured_fraction_theta_full 1.000
_diffrn_measured_fraction_theta_max 1.000
_diffrn_measurement_device_type 'Nonius KappaCCD diffractometer'
_diffrn_measurement_method '\f and \w scans'
_diffrn_radiation_monochromator graphite
_diffrn_radiation_source 'rotating anode'
_diffrn_radiation_type MoK\a
_diffrn_radiation_wavelength 0.71073
_diffrn_reflns_av_R_equivalents 0.0469
_diffrn_reflns_av_sigmaI/netI 0.0510
_diffrn_reflns_limit_h_max 11
_diffrn_reflns_limit_h_min -11
_diffrn_reflns_limit_k_max 15
_diffrn_reflns_limit_k_min -15
_diffrn_reflns_limit_l_max 18
_diffrn_reflns_limit_l_min -18
_diffrn_reflns_number 32805
_diffrn_reflns_theta_full 27.50
_diffrn_reflns_theta_max 27.50
_diffrn_reflns_theta_min 1.67
_exptl_absorpt_coefficient_mu 0.688
_exptl_absorpt_correction_T_max 0.954
_exptl_absorpt_correction_T_min 0.834
_exptl_absorpt_correction_type multi-scan
_exptl_absorpt_process_details '(SADABS; Sheldrick, 2002)'
_exptl_crystal_colour red
_exptl_crystal_density_diffrn 1.459
_exptl_crystal_density_method 'not measured'
_exptl_crystal_description 'thick plate'
_exptl_crystal_F_000 684
_exptl_crystal_size_max 0.15
_exptl_crystal_size_mid 0.13
_exptl_crystal_size_min 0.07
_refine_diff_density_max 0.457
_refine_diff_density_min -0.339
_refine_diff_density_rms 0.073
_refine_ls_extinction_method none
_refine_ls_goodness_of_fit_ref 1.191
_refine_ls_hydrogen_treatment mixed
_refine_ls_matrix_type full
_refine_ls_number_parameters 398
_refine_ls_number_reflns 6883
_refine_ls_number_restraints 2
_refine_ls_restrained_S_all 1.191
_refine_ls_R_factor_all 0.0785
_refine_ls_R_factor_gt 0.0464
_refine_ls_shift/su_max 0.001
_refine_ls_shift/su_mean 0.000
_refine_ls_structure_factor_coef Fsqd
_refine_ls_weighting_details 'calc w=1/[\s^2^(Fo^2^)+(0.0029P)^2^+2.2671P] where P=(Fo^2^+2Fc^2^)/3'
_refine_ls_weighting_scheme calc
_refine_ls_wR_factor_gt 0.0860
_refine_ls_wR_factor_ref 0.0930
_reflns_number_gt 5064
_reflns_number_total 6883
_reflns_threshold_expression I>2\s(I)
_cod_data_source_file cm803414q_si_001.cif
_cod_data_source_block 2
_cod_database_code 4001006

loop_
_symmetry_equiv_pos_as_xyz
'x, y, z'
'-x, -y, -z'

loop_
_atom_site_label
_atom_site_type_symbol
_atom_site_fract_x
_atom_site_fract_y
_atom_site_fract_z
_atom_site_U_iso_or_equiv
_atom_site_adp_type
_atom_site_occupancy
_atom_site_symmetry_multiplicity
_atom_site_calc_flag
_atom_site_refinement_flags
Fe1 Fe 0.98462(5) 0.43678(3) 0.21895(3) 0.01878(10) Uani 1 1 d .
S1 S 0.78553(10) 0.77984(6) 0.10541(6) 0.0341(2) Uani 1 1 d .
S2 S 1.25941(10) 0.17580(7) 0.42651(6) 0.0347(2) Uani 1 1 d .
C1 C 1.2520(3) 0.4039(2) 0.1294(2) 0.0245(6) Uani 1 1 d .
H1 H 1.1793 0.3426 0.1034 0.029 Uiso 1 1 calc R
C2 C 1.3866(3) 0.4176(2) 0.0989(2) 0.0258(6) Uani 1 1 d .
H2 H 1.4065 0.3680 0.0526 0.031 Uiso 1 1 calc R
C3 C 1.4942(3) 0.5063(2) 0.1375(2) 0.0264(7) Uani 1 1 d .
H3 H 1.5889 0.5193 0.1172 0.032 Uiso 1 1 calc R
C4 C 1.4625(3) 0.5743(2) 0.2045(2) 0.0249(6) Uani 1 1 d .
H4 H 1.5361 0.6343 0.2326 0.030 Uiso 1 1 calc R
C5 C 1.3202(3) 0.5555(2) 0.23222(19) 0.0217(6) Uani 1 1 d .
C6 C 1.1750(3) 0.6374(2) 0.34535(19) 0.0231(6) Uani 1 1 d .
C7 C 1.1864(4) 0.7319(2) 0.4039(2) 0.0306(7) Uani 1 1 d .
H7 H 1.2730 0.7860 0.4111 0.037 Uiso 1 1 calc R
C8 C 1.0712(4) 0.7450(3) 0.4504(2) 0.0391(8) Uani 1 1 d .
H8 H 1.0766 0.8087 0.4902 0.047 Uiso 1 1 calc R
C9 C 0.9462(4) 0.6652(3) 0.4393(2) 0.0351(8) Uani 1 1 d .
H9 H 0.8647 0.6737 0.4709 0.042 Uiso 1 1 calc R
C10 C 0.9417(3) 0.5731(2) 0.3819(2) 0.0244(6) Uani 1 1 d .
C11 C 0.8554(3) 0.6616(2) 0.12480(19) 0.0211(6) Uani 1 1 d .
C12 C 0.8109(3) 0.4858(2) 0.3663(2) 0.0228(6) Uani 1 1 d .
C13 C 0.7074(4) 0.4768(3) 0.4253(2) 0.0305(7) Uani 1 1 d .
H13 H 0.7175 0.5283 0.4774 0.037 Uiso 1 1 calc R
C14 C 0.5887(4) 0.3912(3) 0.4071(2) 0.0317(7) Uani 1 1 d .
H14 H 0.5161 0.3837 0.4465 0.038 Uiso 1 1 calc R
C15 C 0.5769(3) 0.3178(2) 0.3322(2) 0.0262(7) Uani 1 1 d .
H15 H 0.4963 0.2589 0.3189 0.031 Uiso 1 1 calc R
C16 C 0.6857(3) 0.3309(2) 0.2753(2) 0.0215(6) Uani 1 1 d .
C17 C 0.7172(3) 0.2598(2) 0.11550(19) 0.0196(6) Uani 1 1 d .
C18 C 0.6431(3) 0.1810(2) 0.0422(2) 0.0260(7) Uani 1 1 d .
H18 H 0.5675 0.1257 0.0530 0.031 Uiso 1 1 calc R
C19 C 0.6812(3) 0.1850(2) -0.0446(2) 0.0283(7) Uani 1 1 d .
H19 H 0.6331 0.1320 -0.0948 0.034 Uiso 1 1 calc R
C20 C 0.7917(3) 0.2678(2) -0.0588(2) 0.0252(6) Uani 1 1 d .
H20 H 0.8194 0.2728 -0.1189 0.030 Uiso 1 1 calc R
C21 C 0.8588(3) 0.3413(2) 0.01565(19) 0.0224(6) Uani 1 1 d .
H21 H 0.9322 0.3984 0.0052 0.027 Uiso 1 1 calc R
C22 C 1.1502(3) 0.2455(2) 0.3448(2) 0.0223(6) Uani 1 1 d .
N1 N 1.2144(3) 0.47132(18) 0.19426(16) 0.0212(5) Uani 1 1 d .
N2 N 1.2941(3) 0.6297(2) 0.29920(17) 0.0252(6) Uani 1 1 d D
H2A H 1.365(3) 0.6836(19) 0.312(2) 0.030 Uiso 1 1 d D
N3 N 1.0566(3) 0.55866(18) 0.33502(16) 0.0209(5) Uani 1 1 d .
N4 N 0.9045(3) 0.5773(2) 0.13789(17) 0.0251(5) Uani 1 1 d .
N5 N 0.7992(3) 0.41379(18) 0.29153(16) 0.0203(5) Uani 1 1 d .
N6 N 0.6706(3) 0.25350(19) 0.20107(17) 0.0234(5) Uani 1 1 d D
H6 H 0.603(3) 0.1974(19) 0.202(2) 0.028 Uiso 1 1 d D
N7 N 0.8271(3) 0.33762(18) 0.10405(16) 0.0197(5) Uani 1 1 d .
N8 N 1.0726(3) 0.2956(2) 0.28804(18) 0.0290(6) Uani 1 1 d .
N1A N 0.1686(3) 0.04081(19) 0.16115(17) 0.0264(6) Uani 1 1 d .
C1A C 0.2969(4) 0.0959(2) 0.1476(2) 0.0316(7) Uani 1 1 d .
H1A H 0.2837 0.1531 0.1035 0.038 Uiso 1 1 calc R
C2A C 0.1788(4) -0.0438(2) 0.2315(2) 0.0299(7) Uani 1 1 d .
H2A1 H 0.2831 -0.0699 0.2444 0.045 Uiso 1 1 calc R
H2A2 H 0.0990 -0.1049 0.2061 0.045 Uiso 1 1 calc R
H2A3 H 0.1611 -0.0136 0.2914 0.045 Uiso 1 1 calc R
C3A C 0.0142(4) 0.0731(3) 0.1162(2) 0.0370(8) Uani 1 1 d .
H3A1 H -0.0271 0.1102 0.1646 0.056 Uiso 1 1 calc R
H3A2 H -0.0566 0.0080 0.0893 0.056 Uiso 1 1 calc R
H3A3 H 0.0223 0.1229 0.0646 0.056 Uiso 1 1 calc R
O1A O 0.4327(3) 0.07892(18) 0.18778(16) 0.0349(5) Uani 1 1 d .
N1B N 0.3057(3) 0.0438(2) 0.64505(17) 0.0263(6) Uani 1 1 d .
C1B C 0.3758(4) 0.1408(3) 0.6777(2) 0.0322(7) Uani 1 1 d .
H1B H 0.3232 0.1848 0.7125 0.039 Uiso 1 1 calc R
C2B C 0.3765(4) -0.0281(3) 0.5904(2) 0.0351(8) Uani 1 1 d .
H2B1 H 0.3237 -0.0273 0.5219 0.053 Uiso 1 1 calc R
H2B2 H 0.3659 -0.1028 0.6127 0.053 Uiso 1 1 calc R
H2B3 H 0.4879 -0.0029 0.5997 0.053 Uiso 1 1 calc R
C3B C 0.1535(4) 0.0053(3) 0.6589(3) 0.0586(11) Uani 1 1 d .
H3B1 H 0.1209 0.0586 0.7001 0.088 Uiso 1 1 calc R
H3B2 H 0.1591 -0.0653 0.6896 0.088 Uiso 1 1 calc R
H3B3 H 0.0771 -0.0033 0.5963 0.088 Uiso 1 1 calc R
O1B O 0.5031(3) 0.17927(18) 0.66715(17) 0.0390(6) Uani 1 1 d .

loop_
_atom_site_aniso_label
_atom_site_aniso_U_11
_atom_site_aniso_U_22
_atom_site_aniso_U_33
_atom_site_aniso_U_23
_atom_site_aniso_U_13
_atom_site_aniso_U_12
Fe1 0.0171(2) 0.0188(2) 0.0200(2) -0.00054(16) 0.00478(16) -0.00050(16)
S1 0.0391(5) 0.0228(4) 0.0387(5) -0.0009(3) 0.0048(4) 0.0069(4)
S2 0.0384(5) 0.0401(5) 0.0307(4) 0.0118(4) 0.0125(4) 0.0178(4)
C1 0.0194(15) 0.0249(16) 0.0266(16) -0.0041(12) 0.0020(12) -0.0003(12)
C2 0.0233(16) 0.0287(16) 0.0255(15) 0.0005(13) 0.0051(13) 0.0060(13)
C3 0.0187(15) 0.0308(17) 0.0303(16) 0.0059(13) 0.0063(13) 0.0034(13)
C4 0.0180(15) 0.0242(16) 0.0301(16) 0.0012(13) 0.0031(12) -0.0029(12)
C5 0.0203(15) 0.0216(15) 0.0220(14) 0.0030(12) 0.0024(12) 0.0029(12)
C6 0.0239(16) 0.0242(15) 0.0194(14) -0.0002(12) 0.0022(12) 0.0013(12)
C7 0.0331(18) 0.0248(16) 0.0319(17) -0.0080(13) 0.0075(14) -0.0044(14)
C8 0.047(2) 0.0293(18) 0.041(2) -0.0177(15) 0.0153(17) -0.0046(16)
C9 0.0356(19) 0.0344(18) 0.0374(19) -0.0120(15) 0.0167(15) -0.0036(15)
C10 0.0253(16) 0.0274(16) 0.0204(14) -0.0015(12) 0.0058(12) 0.0026(13)
C11 0.0168(14) 0.0253(16) 0.0194(14) 0.0005(12) 0.0032(11) -0.0033(12)
C12 0.0227(15) 0.0242(15) 0.0213(15) 0.0015(12) 0.0046(12) 0.0039(12)
C13 0.0321(18) 0.0344(18) 0.0266(16) -0.0060(14) 0.0114(14) 0.0010(14)
C14 0.0298(17) 0.0401(19) 0.0304(17) 0.0032(14) 0.0172(14) 0.0032(15)
C15 0.0228(16) 0.0284(16) 0.0285(16) 0.0055(13) 0.0090(13) 0.0003(13)
C16 0.0195(14) 0.0210(15) 0.0241(15) 0.0040(12) 0.0052(12) 0.0026(12)
C17 0.0155(14) 0.0205(14) 0.0238(14) 0.0022(12) 0.0065(11) 0.0021(11)
C18 0.0231(16) 0.0244(16) 0.0307(16) -0.0016(13) 0.0092(13) -0.0029(13)
C19 0.0244(16) 0.0265(17) 0.0309(17) -0.0068(13) 0.0031(13) -0.0013(13)
C20 0.0245(16) 0.0293(16) 0.0214(15) 0.0000(12) 0.0043(12) 0.0043(13)
C21 0.0210(15) 0.0225(15) 0.0242(15) 0.0038(12) 0.0066(12) 0.0022(12)
C22 0.0238(16) 0.0200(15) 0.0254(15) -0.0023(12) 0.0113(13) -0.0002(12)
N1 0.0166(12) 0.0208(12) 0.0252(13) -0.0012(10) 0.0037(10) 0.0003(10)
N2 0.0249(14) 0.0209(13) 0.0286(13) -0.0066(11) 0.0081(11) -0.0075(11)
N3 0.0215(13) 0.0209(12) 0.0191(12) -0.0010(10) 0.0040(10) -0.0013(10)
N4 0.0229(13) 0.0259(14) 0.0252(13) 0.0020(11) 0.0047(11) -0.0010(11)
N5 0.0195(12) 0.0210(12) 0.0207(12) 0.0013(10) 0.0055(10) 0.0020(10)
N6 0.0216(13) 0.0205(13) 0.0283(13) -0.0017(11) 0.0099(11) -0.0055(10)
N7 0.0191(12) 0.0200(12) 0.0201(12) 0.0020(10) 0.0053(10) 0.0010(10)
N8 0.0300(14) 0.0279(14) 0.0301(14) 0.0047(12) 0.0079(12) 0.0054(12)
N1A 0.0254(14) 0.0227(13) 0.0305(14) 0.0004(11) 0.0065(11) 0.0002(11)
C1A 0.042(2) 0.0220(16) 0.0321(17) 0.0020(13) 0.0134(15) -0.0013(14)
C2A 0.0261(17) 0.0308(17) 0.0345(17) 0.0038(14) 0.0115(14) 0.0005(14)
C3A 0.0280(18) 0.0337(19) 0.046(2) 0.0008(15) 0.0008(15) 0.0060(15)
O1A 0.0258(12) 0.0343(13) 0.0440(13) 0.0051(10) 0.0099(11) -0.0046(10)
N1B 0.0244(13) 0.0241(13) 0.0309(14) -0.0009(11) 0.0093(11) -0.0017(11)
C1B 0.0298(18) 0.0329(18) 0.0328(18) -0.0068(14) 0.0060(14) 0.0035(15)
C2B 0.0358(19) 0.0292(18) 0.0407(19) -0.0033(15) 0.0106(16) 0.0029(15)
C3B 0.042(2) 0.056(3) 0.084(3) -0.013(2) 0.035(2) -0.0127(19)
O1B 0.0292(13) 0.0321(13) 0.0524(15) -0.0060(11) 0.0092(11) -0.0099(10)

loop_
_atom_type_symbol
_atom_type_description
_atom_type_scat_dispersion_real
_atom_type_scat_dispersion_imag
_atom_type_scat_source
C C 0.0033 0.0016 'International Tables Vol C Tables 4.2.6.8 and 6.1.1.4'
H H 0.0000 0.0000 'International Tables Vol C Tables 4.2.6.8 and 6.1.1.4'
Fe Fe 0.3463 0.8444 'International Tables Vol C Tables 4.2.6.8 and 6.1.1.4'
N N 0.0061 0.0033 'International Tables Vol C Tables 4.2.6.8 and 6.1.1.4'
O O 0.0106 0.0060 'International Tables Vol C Tables 4.2.6.8 and 6.1.1.4'
S S 0.1246 0.1234 'International Tables Vol C Tables 4.2.6.8 and 6.1.1.4'

loop_
_geom_angle_atom_site_label_1
_geom_angle_atom_site_label_2
_geom_angle_atom_site_label_3
_geom_angle
N8 Fe1 N5 86.98(9)
N8 Fe1 N1 85.66(9)
N5 Fe1 N1 161.02(9)
N8 Fe1 N3 101.36(9)
N5 Fe1 N3 77.69(9)
N1 Fe1 N3 86.65(9)
N8 Fe1 N7 91.51(9)
N5 Fe1 N7 84.93(8)
N1 Fe1 N7 112.71(9)
N3 Fe1 N7 157.67(9)
N8 Fe1 N4 174.80(10)
N5 Fe1 N4 97.59(9)
N1 Fe1 N4 90.71(9)
N3 Fe1 N4 82.11(9)
N7 Fe1 N4 86.46(9)
N1 C1 C2 124.6(3)
N1 C1 H1 117.7
C2 C1 H1 117.7
C1 C2 C3 118.0(3)
C1 C2 H2 121.0
C3 C2 H2 121.0
C4 C3 C2 119.2(3)
C4 C3 H3 120.4
C2 C3 H3 120.4
C3 C4 C5 119.7(3)
C3 C4 H4 120.1
C5 C4 H4 120.1
N1 C5 N2 121.8(3)
N1 C5 C4 121.6(3)
N2 C5 C4 116.5(3)
N3 C6 N2 121.7(3)
N3 C6 C7 122.2(3)
N2 C6 C7 116.1(3)
C8 C7 C6 118.9(3)
C8 C7 H7 120.6
C6 C7 H7 120.6
C7 C8 C9 119.7(3)
C7 C8 H8 120.1
C9 C8 H8 120.1
C10 C9 C8 119.0(3)
C10 C9 H9 120.5
C8 C9 H9 120.5
N3 C10 C9 121.9(3)
N3 C10 C12 116.4(2)
C9 C10 C12 121.7(3)
N4 C11 S1 179.5(3)
N5 C12 C13 121.9(3)
N5 C12 C10 115.9(2)
C13 C12 C10 122.1(3)
C12 C13 C14 118.8(3)
C12 C13 H13 120.6
C14 C13 H13 120.6
C15 C14 C13 119.6(3)
C15 C14 H14 120.2
C13 C14 H14 120.2
C14 C15 C16 119.0(3)
C14 C15 H15 120.5
C16 C15 H15 120.5
N5 C16 N6 121.2(2)
N5 C16 C15 121.9(3)
N6 C16 C15 116.9(2)
N7 C17 N6 121.1(2)
N7 C17 C18 122.3(2)
N6 C17 C18 116.6(2)
C19 C18 C17 119.3(3)
C19 C18 H18 120.4
C17 C18 H18 120.4
C18 C19 C20 119.2(3)
C18 C19 H19 120.4
C20 C19 H19 120.4
C21 C20 C19 118.3(3)
C21 C20 H20 120.8
C19 C20 H20 120.8
N7 C21 C20 124.0(3)
N7 C21 H21 118.0
C20 C21 H21 118.0
N8 C22 S2 179.1(3)
C5 N1 C1 116.9(2)
C5 N1 Fe1 126.96(19)
C1 N1 Fe1 116.07(18)
C6 N2 C5 133.7(2)
C6 N2 H2A 114(2)
C5 N2 H2A 112(2)
C6 N3 C10 118.2(2)
C6 N3 Fe1 125.78(18)
C10 N3 Fe1 112.94(18)
C11 N4 Fe1 157.0(2)
C16 N5 C12 118.8(2)
C16 N5 Fe1 126.07(18)
C12 N5 Fe1 114.78(18)
C17 N6 C16 130.8(2)
C17 N6 H6 114(2)
C16 N6 H6 114(2)
C17 N7 C21 116.9(2)
C17 N7 Fe1 125.09(18)
C21 N7 Fe1 117.04(18)
C22 N8 Fe1 157.8(2)
C1A N1A C3A 120.8(3)
C1A N1A C2A 120.7(3)
C3A N1A C2A 117.9(2)
O1A C1A N1A 125.2(3)
O1A C1A H1A 117.4
N1A C1A H1A 117.4
N1A C2A H2A1 109.5
N1A C2A H2A2 109.5
H2A1 C2A H2A2 109.5
N1A C2A H2A3 109.5
H2A1 C2A H2A3 109.5
H2A2 C2A H2A3 109.5
N1A C3A H3A1 109.5
N1A C3A H3A2 109.5
H3A1 C3A H3A2 109.5
N1A C3A H3A3 109.5
H3A1 C3A H3A3 109.5
H3A2 C3A H3A3 109.5
C1B N1B C3B 122.0(3)
C1B N1B C2B 120.9(3)
C3B N1B C2B 117.0(3)
O1B C1B N1B 125.5(3)
O1B C1B H1B 117.2
N1B C1B H1B 117.2
N1B C2B H2B1 109.5
N1B C2B H2B2 109.5
H2B1 C2B H2B2 109.5
N1B C2B H2B3 109.5
H2B1 C2B H2B3 109.5
H2B2 C2B H2B3 109.5
N1B C3B H3B1 109.5
N1B C3B H3B2 109.5
H3B1 C3B H3B2 109.5
N1B C3B H3B3 109.5
H3B1 C3B H3B3 109.5
H3B2 C3B H3B3 109.5

loop_
_geom_bond_atom_site_label_1
_geom_bond_atom_site_label_2
_geom_bond_distance
Fe1 N8 2.129(3)
Fe1 N5 2.142(2)
Fe1 N1 2.148(2)
Fe1 N3 2.151(2)
Fe1 N7 2.153(2)
Fe1 N4 2.175(3)
S1 C11 1.632(3)
S2 C22 1.636(3)
C1 N1 1.352(3)
C1 C2 1.360(4)
C1 H1 0.9500
C2 C3 1.390(4)
C2 H2 0.9500
C3 C4 1.355(4)
C3 H3 0.9500
C4 C5 1.407(4)
C4 H4 0.9500
C5 N1 1.339(3)
C5 N2 1.384(4)
C6 N3 1.336(4)
C6 N2 1.379(4)
C6 C7 1.401(4)
C7 C8 1.362(4)
C7 H7 0.9500
C8 C9 1.384(4)
C8 H8 0.9500
C9 C10 1.377(4)
C9 H9 0.9500
C10 N3 1.366(4)
C10 C12 1.475(4)
C11 N4 1.161(4)
C12 N5 1.353(3)
C12 C13 1.386(4)
C13 C14 1.388(4)
C13 H13 0.9500
C14 C15 1.366(4)
C14 H14 0.9500
C15 C16 1.403(4)
C15 H15 0.9500
C16 N5 1.336(3)
C16 N6 1.386(4)
C17 N7 1.339(3)
C17 N6 1.385(3)
C17 C18 1.407(4)
C18 C19 1.364(4)
C18 H18 0.9500
C19 C20 1.396(4)
C19 H19 0.9500
C20 C21 1.365(4)
C20 H20 0.9500
C21 N7 1.361(3)
C21 H21 0.9500
C22 N8 1.155(4)
N2 H2A 0.851(17)
N6 H6 0.871(17)
N1A C1A 1.323(4)
N1A C3A 1.454(4)
N1A C2A 1.454(4)
C1A O1A 1.237(4)
C1A H1A 0.9500
C2A H2A1 0.9800
C2A H2A2 0.9800
C2A H2A3 0.9800
C3A H3A1 0.9800
C3A H3A2 0.9800
C3A H3A3 0.9800
N1B C1B 1.314(4)
N1B C3B 1.443(4)
N1B C2B 1.447(4)
C1B O1B 1.223(4)
C1B H1B 0.9500
C2B H2B1 0.9800
C2B H2B2 0.9800
C2B H2B3 0.9800
C3B H3B1 0.9800
C3B H3B2 0.9800
C3B H3B3 0.9800

loop_
_geom_hbond_atom_site_label_D
_geom_hbond_atom_site_label_H
_geom_hbond_atom_site_label_A
_geom_hbond_distance_DH
_geom_hbond_distance_HA
_geom_hbond_distance_DA
_geom_hbond_angle_DHA
_geom_hbond_site_symmetry_A
N2 H2A O1B 0.851(17) 1.934(18) 2.777(3) 170(3) 2_766
N6 H6 O1A 0.871(17) 1.966(18) 2.830(3) 171(3) .

loop_
_geom_torsion_atom_site_label_1
_geom_torsion_atom_site_label_2
_geom_torsion_atom_site_label_3
_geom_torsion_atom_site_label_4
_geom_torsion
N1 C1 C2 C3 0.7(4)
C1 C2 C3 C4 1.0(4)
C2 C3 C4 C5 -1.4(4)
C3 C4 C5 N1 0.3(4)
C3 C4 C5 N2 -178.4(3)
N3 C6 C7 C8 -1.3(5)
N2 C6 C7 C8 179.1(3)
C6 C7 C8 C9 0.2(5)
C7 C8 C9 C10 0.6(5)
C8 C9 C10 N3 -0.4(5)
C8 C9 C10 C12 -179.2(3)
N3 C10 C12 N5 -14.5(4)
C9 C10 C12 N5 164.4(3)
N3 C10 C12 C13 164.6(3)
C9 C10 C12 C13 -16.5(5)
N5 C12 C13 C14 0.1(5)
C10 C12 C13 C14 -178.9(3)
C12 C13 C14 C15 0.3(5)
C13 C14 C15 C16 0.0(5)
C14 C15 C16 N5 -0.8(4)
C14 C15 C16 N6 179.0(3)
N7 C17 C18 C19 -1.6(4)
N6 C17 C18 C19 178.2(3)
C17 C18 C19 C20 -0.6(4)
C18 C19 C20 C21 0.7(4)
C19 C20 C21 N7 1.4(4)
N2 C5 N1 C1 179.9(3)
C4 C5 N1 C1 1.3(4)
N2 C5 N1 Fe1 3.8(4)
C4 C5 N1 Fe1 -174.8(2)
C2 C1 N1 C5 -1.8(4)
C2 C1 N1 Fe1 174.7(2)
N8 Fe1 N1 C5 -113.6(2)
N5 Fe1 N1 C5 -46.2(4)
N3 Fe1 N1 C5 -12.0(2)
N7 Fe1 N1 C5 156.5(2)
N4 Fe1 N1 C5 70.1(2)
N8 Fe1 N1 C1 70.2(2)
N5 Fe1 N1 C1 137.7(3)
N3 Fe1 N1 C1 171.9(2)
N7 Fe1 N1 C1 -19.6(2)
N4 Fe1 N1 C1 -106.1(2)
N3 C6 N2 C5 5.4(5)
C7 C6 N2 C5 -175.0(3)
N1 C5 N2 C6 3.6(5)
C4 C5 N2 C6 -177.6(3)
N2 C6 N3 C10 -179.0(3)
C7 C6 N3 C10 1.5(4)
N2 C6 N3 Fe1 -20.3(4)
C7 C6 N3 Fe1 160.1(2)
C9 C10 N3 C6 -0.6(4)
C12 C10 N3 C6 178.3(2)
C9 C10 N3 Fe1 -161.9(2)
C12 C10 N3 Fe1 17.0(3)
N8 Fe1 N3 C6 104.9(2)
N5 Fe1 N3 C6 -170.7(2)
N1 Fe1 N3 C6 20.1(2)
N7 Fe1 N3 C6 -131.0(3)
N4 Fe1 N3 C6 -71.1(2)
N8 Fe1 N3 C10 -95.4(2)
N5 Fe1 N3 C10 -11.09(19)
N1 Fe1 N3 C10 179.7(2)
N7 Fe1 N3 C10 28.6(3)
N4 Fe1 N3 C10 88.5(2)
N5 Fe1 N4 C11 44.8(6)
N1 Fe1 N4 C11 -118.1(6)
N3 Fe1 N4 C11 -31.6(6)
N7 Fe1 N4 C11 129.2(6)
N6 C16 N5 C12 -178.6(2)
C15 C16 N5 C12 1.3(4)
N6 C16 N5 Fe1 -5.4(4)
C15 C16 N5 Fe1 174.4(2)
C13 C12 N5 C16 -0.9(4)
C10 C12 N5 C16 178.1(2)
C13 C12 N5 Fe1 -174.8(2)
C10 C12 N5 Fe1 4.2(3)
N8 Fe1 N5 C16 -67.6(2)
N1 Fe1 N5 C16 -134.8(3)
N3 Fe1 N5 C16 -169.9(2)
N7 Fe1 N5 C16 24.2(2)
N4 Fe1 N5 C16 109.9(2)
N8 Fe1 N5 C12 105.8(2)
N1 Fe1 N5 C12 38.6(4)
N3 Fe1 N5 C12 3.49(19)
N7 Fe1 N5 C12 -162.4(2)
N4 Fe1 N5 C12 -76.7(2)
N7 C17 N6 C16 19.4(5)
C18 C17 N6 C16 -160.4(3)
N5 C16 N6 C17 -25.0(5)
C15 C16 N6 C17 155.1(3)
N6 C17 N7 C21 -176.3(2)
C18 C17 N7 C21 3.5(4)
N6 C17 N7 Fe1 15.4(4)
C18 C17 N7 Fe1 -164.8(2)
C20 C21 N7 C17 -3.4(4)
C20 C21 N7 Fe1 165.8(2)
N8 Fe1 N7 C17 57.7(2)
N5 Fe1 N7 C17 -29.1(2)
N1 Fe1 N7 C17 143.6(2)
N3 Fe1 N7 C17 -67.9(3)
N4 Fe1 N7 C17 -127.1(2)
N8 Fe1 N7 C21 -110.6(2)
N5 Fe1 N7 C21 162.6(2)
N1 Fe1 N7 C21 -24.7(2)
N3 Fe1 N7 C21 123.8(2)
N4 Fe1 N7 C21 64.6(2)
N5 Fe1 N8 C22 -98.3(6)
N1 Fe1 N8 C22 64.2(6)
N3 Fe1 N8 C22 -21.5(6)
N7 Fe1 N8 C22 176.9(6)
C3A N1A C1A O1A 174.9(3)
C2A N1A C1A O1A 3.5(5)
C3B N1B C1B O1B -178.6(3)
C2B N1B C1B O1B -0.7(5)
